data_7047010
loop_
_publ_author_name
'Pienkos, Jared A.'
'Webster, Alexander B.'
'Piechota, Eric J.'
'Agakidou, A. Danai'
'McMillen, Colin D.'
'Pritchett, David Y.'
'Meyer, Gerald J.'
'Wagenknecht, Paul S.'

_publ_section_title
;
 Oxidatively stable ferrocenyl-\p-bridge-titanocene D-\p-A complexes: an
 electrochemical and spectroscopic investigation of the mixed-valent
 states.
;
_journal_issue 32
_journal_name_full 'Dalton transactions (Cambridge, England : 2003)'
_journal_page_first 10953
_journal_page_last 10964
_journal_paper_doi 10.1039/c8dt01853g
_journal_volume 47
_journal_year 2018
_chemical_formula_sum 'C44 H48 Br Cu Fe2 Ti'
_chemical_formula_weight 879.87
_space_group_crystal_system monoclinic
_space_group_IT_number 14
_space_group_name_Hall '-P 2ybc'
_space_group_name_H-M_alt 'P 1 21/c 1'
_symmetry_space_group_name_Hall '-P 2ybc'
_symmetry_space_group_name_H-M 'P 1 21/c 1'
_atom_sites_solution_hydrogens geom
_atom_sites_solution_primary dual
_atom_sites_solution_secondary difmap
_audit_creation_method SHELXL-2014/7
_audit_update_record
;
2018-06-28 deposited with the CCDC.
2018-07-11 downloaded from the CCDC.
;
_cell_angle_alpha 90
_cell_angle_beta 98.371(5)
_cell_angle_gamma 90
_cell_formula_units_Z 4
_cell_length_a 13.9631(19)
_cell_length_b 11.5467(13)
_cell_length_c 23.644(3)
_cell_measurement_reflns_used 9846
_cell_measurement_temperature 173(2)
_cell_measurement_theta_max 30.55
_cell_measurement_theta_min 2.30
_cell_volume 3771.5(8)
_computing_cell_refinement 'Bruker SAINT'
_computing_data_collection 'Bruker APEX3'
_computing_data_reduction 'Bruker SAINT'
_computing_molecular_graphics 'Bruker SHELXTL'
_computing_publication_material 'Bruker SHELXTL'
_computing_structure_refinement 'SHELXL-2014 (Sheldrick 2014)'
_computing_structure_solution 'SHELXT-2014 (Sheldrick 2014)'
_diffrn_ambient_temperature 173(2)
_diffrn_measured_fraction_theta_full 0.999
_diffrn_measured_fraction_theta_max 0.999
_diffrn_measurement_device_type 'Bruker D8 Venture Photon 100'
_diffrn_measurement_method '\f and \w scans'
_diffrn_radiation_type MoK\a
_diffrn_radiation_wavelength 0.71073
_diffrn_reflns_av_R_equivalents 0.0527
_diffrn_reflns_av_unetI/netI 0.0212
_diffrn_reflns_Laue_measured_fraction_full 0.999
_diffrn_reflns_Laue_measured_fraction_max 0.999
_diffrn_reflns_limit_h_max 17
_diffrn_reflns_limit_h_min -17
_diffrn_reflns_limit_k_max 14
_diffrn_reflns_limit_k_min -14
_diffrn_reflns_limit_l_max 30
_diffrn_reflns_limit_l_min -30
_diffrn_reflns_number 115324
_diffrn_reflns_point_group_measured_fraction_full 0.999
_diffrn_reflns_point_group_measured_fraction_max 0.999
_diffrn_reflns_theta_full 25.242
_diffrn_reflns_theta_max 27.000
_diffrn_reflns_theta_min 2.381
_diffrn_source 'Incoatec I\mS'
_exptl_absorpt_coefficient_mu 2.604
_exptl_absorpt_correction_T_max 1.0000
_exptl_absorpt_correction_T_min 0.6234
_exptl_absorpt_correction_type multi-scan
_exptl_absorpt_process_details 'SADABS, Bruker'
_exptl_crystal_colour red
_exptl_crystal_density_diffrn 1.550
_exptl_crystal_description tabular
_exptl_crystal_F_000 1800
_exptl_crystal_size_max 0.445
_exptl_crystal_size_mid 0.214
_exptl_crystal_size_min 0.151
_refine_diff_density_max 0.664
_refine_diff_density_min -1.444
_refine_diff_density_rms 0.087
_refine_ls_extinction_method none
_refine_ls_goodness_of_fit_ref 1.046
_refine_ls_hydrogen_treatment constr
_refine_ls_matrix_type full
_refine_ls_number_parameters 452
_refine_ls_number_reflns 8224
_refine_ls_number_restraints 0
_refine_ls_restrained_S_all 1.046
_refine_ls_R_factor_all 0.0421
_refine_ls_R_factor_gt 0.0342
_refine_ls_shift/su_max 0.002
_refine_ls_shift/su_mean 0.000
_refine_ls_structure_factor_coef Fsqd
_refine_ls_weighting_details 'w=1/[\s^2^(Fo^2^)+(0.0425P)^2^+6.9795P] where P=(Fo^2^+2Fc^2^)/3'
_refine_ls_weighting_scheme calc
_refine_ls_wR_factor_gt 0.0882
_refine_ls_wR_factor_ref 0.0929
_reflns_Friedel_coverage 0.000
_reflns_number_gt 7167
_reflns_number_total 8224
_reflns_threshold_expression 'I > 2\s(I)'
_cod_data_source_file c8dt01853g2.cif
_cod_data_source_block d8-2902_a
_cod_depositor_comments 'Adding full bibliography for 7047009--7047010.cif.'
_cod_database_code 7047010
_shelx_shelxl_version_number 2014/7
_shelx_space_group_comment
;
The symmetry employed for this shelxl refinement is uniquely defined
by the following loop, which should always be used as a source of
symmetry information in preference to the above space-group names.
They are only intended as comments.
;
_shelx_estimated_absorpt_t_min 0.390
_shelx_estimated_absorpt_t_max 0.694

loop_
_space_group_symop_operation_xyz
'x, y, z'
'-x, y+1/2, -z+1/2'
'-x, -y, -z'
'x, -y-1/2, z-1/2'

loop_
_atom_site_label
_atom_site_type_symbol
_atom_site_fract_x
_atom_site_fract_y
_atom_site_fract_z
_atom_site_U_iso_or_equiv
_atom_site_adp_type
_atom_site_occupancy
_atom_site_site_symmetry_order
_atom_site_calc_flag
_atom_site_refinement_flags_posn
_atom_site_refinement_flags_adp
Cu1 Cu 0.74502(2) 0.46039(2) 0.51542(2) 0.01416(8) Uani 1 1 d . .
Br1 Br 0.76767(2) 0.65764(2) 0.52320(2) 0.03110(9) Uani 1 1 d . .
Fe1 Fe 0.81306(3) 0.56000(4) 0.70504(2) 0.03025(11) Uani 1 1 d . .
Fe2 Fe 0.68490(3) 0.56067(3) 0.29975(2) 0.02495(10) Uani 1 1 d . .
Ti1 Ti 0.74569(3) 0.20931(3) 0.49725(2) 0.01078(9) Uani 1 1 d . .
C1 C 0.91317(19) 0.2490(2) 0.49234(17) 0.0347(8) Uani 1 1 d . .
C2 C 0.90938(19) 0.2023(3) 0.54675(15) 0.0330(7) Uani 1 1 d . .
C3 C 0.87656(19) 0.0883(3) 0.54018(13) 0.0258(6) Uani 1 1 d . .
C4 C 0.86323(18) 0.0609(2) 0.48145(13) 0.0207(5) Uani 1 1 d . .
C5 C 0.88234(19) 0.1614(2) 0.45094(13) 0.0259(6) Uani 1 1 d . .
C6 C 0.9556(2) 0.3650(3) 0.4814(3) 0.0664(15) Uani 1 1 d . .
H6A H 0.9303 0.4237 0.5053 0.100 Uiso 1 1 calc R U
H6B H 0.9379 0.3855 0.4410 0.100 Uiso 1 1 calc R U
H6C H 1.0262 0.3615 0.4908 0.100 Uiso 1 1 calc R U
C7 C 0.9496(3) 0.2552(4) 0.6035(2) 0.0681(15) Uani 1 1 d . .
H7A H 1.0140 0.2230 0.6166 0.102 Uiso 1 1 calc R U
H7B H 0.9065 0.2376 0.6316 0.102 Uiso 1 1 calc R U
H7C H 0.9546 0.3393 0.5993 0.102 Uiso 1 1 calc R U
C8 C 0.8757(3) 0.0017(4) 0.58835(17) 0.0501(10) Uani 1 1 d . .
H8A H 0.9417 -0.0086 0.6084 0.075 Uiso 1 1 calc R U
H8B H 0.8509 -0.0728 0.5726 0.075 Uiso 1 1 calc R U
H8C H 0.8339 0.0304 0.6152 0.075 Uiso 1 1 calc R U
C9 C 0.8562(2) -0.0597(2) 0.45724(18) 0.0395(8) Uani 1 1 d . .
H9A H 0.9192 -0.0981 0.4659 0.059 Uiso 1 1 calc R U
H9B H 0.8371 -0.0560 0.4157 0.059 Uiso 1 1 calc R U
H9C H 0.8077 -0.1037 0.4744 0.059 Uiso 1 1 calc R U
C10 C 0.8811(3) 0.1735(4) 0.38769(17) 0.0534(11) Uani 1 1 d . .
H10A H 0.9473 0.1680 0.3788 0.080 Uiso 1 1 calc R U
H10B H 0.8535 0.2489 0.3751 0.080 Uiso 1 1 calc R U
H10C H 0.8415 0.1116 0.3679 0.080 Uiso 1 1 calc R U
C11 C 0.57294(17) 0.2395(2) 0.49336(13) 0.0214(5) Uani 1 1 d . .
C12 C 0.60138(18) 0.1543(2) 0.53519(12) 0.0217(5) Uani 1 1 d . .
C13 C 0.63334(18) 0.0563(2) 0.50782(13) 0.0218(6) Uani 1 1 d . .
C14 C 0.62651(18) 0.0814(2) 0.44865(12) 0.0221(5) Uani 1 1 d . .
C15 C 0.58773(18) 0.1943(2) 0.43988(12) 0.0214(5) Uani 1 1 d . .
C16 C 0.5246(2) 0.3532(3) 0.50171(18) 0.0391(8) Uani 1 1 d . .
H16A H 0.4544 0.3420 0.4975 0.059 Uiso 1 1 calc R U
H16B H 0.5400 0.4088 0.4730 0.059 Uiso 1 1 calc R U
H16C H 0.5480 0.3831 0.5400 0.059 Uiso 1 1 calc R U
C17 C 0.5878(3) 0.1629(3) 0.59712(15) 0.0446(9) Uani 1 1 d . .
H17A H 0.5274 0.1241 0.6027 0.067 Uiso 1 1 calc R U
H17B H 0.5846 0.2446 0.6079 0.067 Uiso 1 1 calc R U
H17C H 0.6423 0.1255 0.6210 0.067 Uiso 1 1 calc R U
C18 C 0.6477(2) -0.0605(3) 0.53589(18) 0.0397(8) Uani 1 1 d . .
H18A H 0.6810 -0.0512 0.5751 0.060 Uiso 1 1 calc R U
H18B H 0.6869 -0.1093 0.5142 0.060 Uiso 1 1 calc R U
H18C H 0.5846 -0.0972 0.5367 0.060 Uiso 1 1 calc R U
C19 C 0.6386(2) -0.0017(3) 0.40136(16) 0.0413(8) Uani 1 1 d . .
H19A H 0.6558 -0.0783 0.4176 0.062 Uiso 1 1 calc R U
H19B H 0.6901 0.0260 0.3807 0.062 Uiso 1 1 calc R U
H19C H 0.5778 -0.0070 0.3749 0.062 Uiso 1 1 calc R U
C20 C 0.5537(3) 0.2460(3) 0.38249(15) 0.0440(9) Uani 1 1 d . .
H20A H 0.4889 0.2168 0.3681 0.066 Uiso 1 1 calc R U
H20B H 0.5985 0.2246 0.3559 0.066 Uiso 1 1 calc R U
H20C H 0.5516 0.3305 0.3859 0.066 Uiso 1 1 calc R U
C21 C 0.74644(17) 0.3187(2) 0.56749(10) 0.0149(5) Uani 1 1 d . .
C22 C 0.73737(18) 0.4000(2) 0.60027(11) 0.0171(5) Uani 1 1 d . .
C23 C 0.73562(17) 0.3537(2) 0.44349(10) 0.0157(5) Uani 1 1 d . .
C24 C 0.72435(19) 0.4496(2) 0.42070(11) 0.0188(5) Uani 1 1 d . .
C25 C 0.7189(2) 0.4635(2) 0.64978(11) 0.0225(5) Uani 1 1 d . .
C26 C 0.6838(2) 0.5794(3) 0.65289(13) 0.0277(6) Uani 1 1 d . .
H26 H 0.6707 0.6319 0.6218 0.033 Uiso 1 1 calc R U
C27 C 0.6720(3) 0.6021(3) 0.71000(14) 0.0400(8) Uani 1 1 d . .
H27 H 0.6494 0.6726 0.7241 0.048 Uiso 1 1 calc R U
C28 C 0.6994(3) 0.5024(3) 0.74267(15) 0.0496(10) Uani 1 1 d . .
H28 H 0.6985 0.4943 0.7826 0.060 Uiso 1 1 calc R U
C29 C 0.7287(3) 0.4160(3) 0.70621(13) 0.0368(7) Uani 1 1 d . .
H29 H 0.7508 0.3404 0.7172 0.044 Uiso 1 1 calc R U
C30 C 0.9365(3) 0.5686(4) 0.6689(2) 0.0591(12) Uani 1 1 d . .
H30 H 0.9450 0.5382 0.6326 0.071 Uiso 1 1 calc R U
C31 C 0.9053(3) 0.6804(4) 0.67951(18) 0.0525(10) Uani 1 1 d . .
H31 H 0.8890 0.7390 0.6516 0.063 Uiso 1 1 calc R U
C32 C 0.9020(3) 0.6916(4) 0.73860(18) 0.0584(11) Uani 1 1 d . .
H32 H 0.8834 0.7590 0.7573 0.070 Uiso 1 1 calc R U
C33 C 0.9310(4) 0.5859(5) 0.7649(2) 0.0795(16) Uani 1 1 d . .
H33 H 0.9353 0.5683 0.8045 0.095 Uiso 1 1 calc R U
C34 C 0.9529(3) 0.5095(4) 0.7208(3) 0.0807(18) Uani 1 1 d . .
H34 H 0.9749 0.4318 0.7260 0.097 Uiso 1 1 calc R U
C35 C 0.7059(2) 0.5522(2) 0.38669(11) 0.0248(6) Uani 1 1 d . .
C36 C 0.7761(3) 0.6265(3) 0.36759(12) 0.0351(7) Uani 1 1 d . .
H36 H 0.8443 0.6168 0.3748 0.042 Uiso 1 1 calc R U
C37 C 0.7257(3) 0.7180(3) 0.33573(13) 0.0457(10) Uani 1 1 d . .
H37 H 0.7547 0.7800 0.3179 0.055 Uiso 1 1 calc R U
C38 C 0.6269(3) 0.7014(3) 0.33505(14) 0.0494(11) Uani 1 1 d . .
H38 H 0.5770 0.7504 0.3168 0.059 Uiso 1 1 calc R U
C39 C 0.6129(3) 0.5988(3) 0.36622(13) 0.0360(7) Uani 1 1 d . .
H39 H 0.5524 0.5671 0.3723 0.043 Uiso 1 1 calc R U
C40 C 0.7065(4) 0.5606(3) 0.21638(15) 0.0617(13) Uani 1 1 d . .
H40 H 0.7295 0.6241 0.1967 0.074 Uiso 1 1 calc R U
C41 C 0.6104(4) 0.5349(4) 0.22052(16) 0.0617(12) Uani 1 1 d . .
H41 H 0.5559 0.5783 0.2035 0.074 Uiso 1 1 calc R U
C42 C 0.6068(3) 0.4352(4) 0.25363(16) 0.0518(10) Uani 1 1 d . .
H42 H 0.5497 0.3998 0.2631 0.062 Uiso 1 1 calc R U
C43 C 0.7003(3) 0.3970(3) 0.27031(14) 0.0442(9) Uani 1 1 d . .
H43 H 0.7189 0.3309 0.2932 0.053 Uiso 1 1 calc R U
C44 C 0.7633(3) 0.4735(4) 0.24726(18) 0.0576(11) Uani 1 1 d . .
H44 H 0.8318 0.4676 0.2517 0.069 Uiso 1 1 calc R U

loop_
_atom_site_aniso_label
_atom_site_aniso_U_11
_atom_site_aniso_U_22
_atom_site_aniso_U_33
_atom_site_aniso_U_23
_atom_site_aniso_U_13
_atom_site_aniso_U_12
Cu1 0.01737(15) 0.01001(14) 0.01530(15) -0.00059(11) 0.00300(11) 0.00034(11)
Br1 0.04213(18) 0.01625(14) 0.03518(17) -0.00128(11) 0.00648(13) -0.00012(11)
Fe1 0.0391(3) 0.0312(2) 0.0186(2) -0.00809(16) -0.00235(17) -0.00377(18)
Fe2 0.0405(2) 0.0213(2) 0.01361(19) 0.00217(14) 0.00580(16) 0.00437(16)
Ti1 0.00913(19) 0.00786(19) 0.0153(2) -0.00033(15) 0.00174(15) 0.00011(14)
C1 0.0087(12) 0.0122(13) 0.084(3) -0.0022(14) 0.0103(14) -0.0003(10)
C2 0.0129(13) 0.0354(17) 0.0473(19) -0.0155(14) -0.0071(12) 0.0068(12)
C3 0.0145(12) 0.0298(15) 0.0322(15) 0.0037(12) 0.0005(11) 0.0109(11)
C4 0.0104(11) 0.0145(12) 0.0377(16) -0.0021(11) 0.0058(10) 0.0028(9)
C5 0.0166(12) 0.0261(14) 0.0383(17) 0.0060(12) 0.0150(12) 0.0072(10)
C6 0.0221(17) 0.0228(17) 0.158(5) 0.010(2) 0.025(2) -0.0069(13)
C7 0.0335(19) 0.076(3) 0.083(3) -0.048(3) -0.033(2) 0.0239(19)
C8 0.0343(18) 0.069(3) 0.046(2) 0.0279(19) -0.0004(16) 0.0162(18)
C9 0.0238(15) 0.0199(15) 0.076(3) -0.0155(15) 0.0102(15) 0.0029(11)
C10 0.051(2) 0.070(3) 0.047(2) 0.0187(19) 0.0320(18) 0.028(2)
C11 0.0091(11) 0.0161(12) 0.0388(16) -0.0054(11) 0.0031(10) -0.0002(9)
C12 0.0124(11) 0.0269(14) 0.0268(14) -0.0005(11) 0.0060(10) -0.0061(10)
C13 0.0111(11) 0.0158(12) 0.0385(16) 0.0059(11) 0.0039(11) -0.0028(9)
C14 0.0137(12) 0.0206(13) 0.0319(15) -0.0092(11) 0.0035(10) -0.0072(10)
C15 0.0121(11) 0.0238(13) 0.0260(14) 0.0037(11) -0.0052(10) -0.0068(10)
C16 0.0173(14) 0.0235(15) 0.076(3) -0.0093(15) 0.0056(15) 0.0062(11)
C17 0.044(2) 0.059(2) 0.0360(19) -0.0050(16) 0.0239(16) -0.0210(17)
C18 0.0251(15) 0.0231(16) 0.071(3) 0.0191(15) 0.0069(15) -0.0039(12)
C19 0.0292(16) 0.048(2) 0.047(2) -0.0285(17) 0.0052(14) -0.0116(14)
C20 0.0376(18) 0.048(2) 0.0389(19) 0.0154(16) -0.0202(15) -0.0171(16)
C21 0.0144(11) 0.0153(11) 0.0148(12) 0.0035(9) 0.0008(9) 0.0007(9)
C22 0.0178(12) 0.0180(12) 0.0155(12) 0.0016(10) 0.0023(9) -0.0019(9)
C23 0.0160(11) 0.0162(12) 0.0154(12) -0.0034(9) 0.0037(9) -0.0010(9)
C24 0.0242(13) 0.0176(12) 0.0150(12) -0.0025(9) 0.0045(10) -0.0028(10)
C25 0.0249(13) 0.0265(14) 0.0167(13) -0.0047(10) 0.0055(10) -0.0048(11)
C26 0.0285(15) 0.0304(15) 0.0246(15) -0.0086(12) 0.0049(11) 0.0016(12)
C27 0.048(2) 0.044(2) 0.0309(17) -0.0177(15) 0.0158(15) 0.0000(16)
C28 0.077(3) 0.056(2) 0.0212(16) -0.0106(15) 0.0221(17) -0.014(2)
C29 0.059(2) 0.0335(17) 0.0198(15) -0.0011(12) 0.0113(14) -0.0094(15)
C30 0.0314(19) 0.069(3) 0.078(3) -0.030(2) 0.010(2) -0.0117(18)
C31 0.048(2) 0.053(2) 0.057(2) -0.0121(19) 0.0072(18) -0.0221(18)
C32 0.063(3) 0.056(2) 0.055(2) -0.028(2) 0.001(2) -0.025(2)
C33 0.079(3) 0.085(4) 0.060(3) -0.001(3) -0.041(3) -0.026(3)
C34 0.039(2) 0.056(3) 0.134(5) -0.017(3) -0.031(3) 0.003(2)
C35 0.0463(17) 0.0154(13) 0.0135(12) 0.0012(10) 0.0067(12) 0.0008(11)
C36 0.062(2) 0.0239(15) 0.0190(14) 0.0037(11) 0.0052(14) -0.0150(14)
C37 0.100(3) 0.0183(15) 0.0198(15) 0.0044(12) 0.0118(17) -0.0053(17)
C38 0.098(3) 0.0276(17) 0.0256(17) 0.0102(13) 0.0183(18) 0.0305(19)
C39 0.054(2) 0.0335(17) 0.0238(15) 0.0080(13) 0.0155(14) 0.0210(15)
C40 0.125(4) 0.046(2) 0.0183(17) -0.0034(15) 0.025(2) -0.011(2)
C41 0.088(3) 0.065(3) 0.0244(18) -0.0051(18) -0.015(2) 0.016(2)
C42 0.063(3) 0.059(2) 0.0320(19) -0.0124(17) -0.0011(17) -0.014(2)
C43 0.078(3) 0.0279(17) 0.0270(17) -0.0087(13) 0.0079(17) 0.0068(17)
C44 0.057(2) 0.075(3) 0.045(2) -0.030(2) 0.0231(19) 0.001(2)

loop_
_atom_type_symbol
_atom_type_description
_atom_type_scat_dispersion_real
_atom_type_scat_dispersion_imag
_atom_type_scat_source
C C 0.0033 0.0016 'International Tables Vol C Tables 4.2.6.8 and 6.1.1.4'
H H 0.0000 0.0000 'International Tables Vol C Tables 4.2.6.8 and 6.1.1.4'
Ti Ti 0.2776 0.4457 'International Tables Vol C Tables 4.2.6.8 and 6.1.1.4'
Fe Fe 0.3463 0.8444 'International Tables Vol C Tables 4.2.6.8 and 6.1.1.4'
Cu Cu 0.3201 1.2651 'International Tables Vol C Tables 4.2.6.8 and 6.1.1.4'
Br Br -0.2901 2.4595 'International Tables Vol C Tables 4.2.6.8 and 6.1.1.4'

loop_
_geom_angle_atom_site_label_1
_geom_angle_atom_site_label_2
_geom_angle_atom_site_label_3
_geom_angle
C21 Cu1 C23 90.72(10)
C21 Cu1 C22 34.22(10)
C23 Cu1 C22 124.41(10)
C21 Cu1 C24 123.43(9)
C23 Cu1 C24 33.04(9)
C22 Cu1 C24 155.54(9)
C21 Cu1 Br1 138.90(7)
C23 Cu1 Br1 129.78(7)
C22 Cu1 Br1 105.81(7)
C24 Cu1 Br1 97.59(6)
C21 Cu1 Ti1 45.36(7)
C23 Cu1 Ti1 45.45(7)
C22 Cu1 Ti1 79.44(7)
C24 Cu1 Ti1 78.43(6)
Br1 Cu1 Ti1 170.582(17)
C34 Fe1 C33 41.4(2)
C34 Fe1 C30 40.2(2)
C33 Fe1 C30 68.6(2)
C34 Fe1 C29 107.88(19)
C33 Fe1 C29 121.45(19)
C30 Fe1 C29 124.87(16)
C34 Fe1 C28 128.2(2)
C33 Fe1 C28 110.3(2)
C30 Fe1 C28 163.57(18)
C29 Fe1 C28 40.62(14)
C34 Fe1 C25 118.35(17)
C33 Fe1 C25 155.04(19)
C30 Fe1 C25 105.27(14)
C29 Fe1 C25 41.01(12)
C28 Fe1 C25 68.43(13)
C34 Fe1 C31 67.5(2)
C33 Fe1 C31 67.9(2)
C30 Fe1 C31 40.04(17)
C29 Fe1 C31 161.39(14)
C28 Fe1 C31 156.01(17)
C25 Fe1 C31 123.78(14)
C34 Fe1 C26 152.6(2)
C33 Fe1 C26 163.55(19)
C30 Fe1 C26 117.94(17)
C29 Fe1 C26 68.69(14)
C28 Fe1 C26 67.94(15)
C25 Fe1 C26 40.96(11)
C31 Fe1 C26 106.63(16)
C34 Fe1 C32 68.13(19)
C33 Fe1 C32 40.2(2)
C30 Fe1 C32 67.89(17)
C29 Fe1 C32 156.66(16)
C28 Fe1 C32 122.63(16)
C25 Fe1 C32 161.73(16)
C31 Fe1 C32 40.33(17)
C26 Fe1 C32 125.79(17)
C34 Fe1 C27 165.9(2)
C33 Fe1 C27 127.9(2)
C30 Fe1 C27 153.21(19)
C29 Fe1 C27 68.32(15)
C28 Fe1 C27 40.29(16)
C25 Fe1 C27 68.38(12)
C31 Fe1 C27 120.51(17)
C26 Fe1 C27 40.26(12)
C32 Fe1 C27 109.61(17)
C41 Fe2 C42 40.25(17)
C41 Fe2 C39 120.06(19)
C42 Fe2 C39 106.35(17)
C41 Fe2 C35 154.80(18)
C42 Fe2 C35 119.66(14)
C39 Fe2 C35 40.96(13)
C41 Fe2 C44 67.25(19)
C42 Fe2 C44 67.35(18)
C39 Fe2 C44 161.47(17)
C35 Fe2 C44 125.49(16)
C41 Fe2 C43 67.26(16)
C42 Fe2 C43 39.67(17)
C39 Fe2 C43 123.62(15)
C35 Fe2 C43 107.09(12)
C44 Fe2 C43 40.54(17)
C41 Fe2 C40 40.0(2)
C42 Fe2 C40 67.91(18)
C39 Fe2 C40 155.17(18)
C35 Fe2 C40 163.15(19)
C44 Fe2 C40 40.67(19)
C43 Fe2 C40 68.33(15)
C41 Fe2 C36 163.07(17)
C42 Fe2 C36 155.59(15)
C39 Fe2 C36 68.56(15)
C35 Fe2 C36 40.86(12)
C44 Fe2 C36 109.50(17)
C43 Fe2 C36 121.94(15)
C40 Fe2 C36 126.63(18)
C41 Fe2 C38 108.23(17)
C42 Fe2 C38 124.82(19)
C39 Fe2 C38 40.85(13)
C35 Fe2 C38 68.52(12)
C44 Fe2 C38 157.01(18)
C43 Fe2 C38 160.71(18)
C40 Fe2 C38 121.21(16)
C36 Fe2 C38 67.85(16)
C41 Fe2 C37 125.96(16)
C42 Fe2 C37 161.56(18)
C39 Fe2 C37 68.08(15)
C35 Fe2 C37 68.48(11)
C44 Fe2 C37 123.31(18)
C43 Fe2 C37 157.98(18)
C40 Fe2 C37 109.30(15)
C36 Fe2 C37 40.65(13)
C38 Fe2 C37 39.68(17)
C21 Ti1 C23 89.60(9)
C21 Ti1 C14 132.81(9)
C23 Ti1 C14 102.72(10)
C21 Ti1 C5 126.23(10)
C23 Ti1 C5 83.91(9)
C14 Ti1 C5 100.52(10)
C21 Ti1 C13 106.89(10)
C23 Ti1 C13 131.60(9)
C14 Ti1 C13 34.45(10)
C5 Ti1 C13 116.97(10)
C21 Ti1 C1 91.76(11)
C23 Ti1 C1 78.35(10)
C14 Ti1 C1 135.16(10)
C5 Ti1 C1 34.64(11)
C13 Ti1 C1 143.25(9)
C21 Ti1 C3 95.77(10)
C23 Ti1 C3 134.46(10)
C14 Ti1 C3 106.08(10)
C5 Ti1 C3 56.81(10)
C13 Ti1 C3 89.79(10)
C1 Ti1 C3 56.36(10)
C21 Ti1 C12 76.73(9)
C23 Ti1 C12 116.83(9)
C14 Ti1 C12 56.92(9)
C5 Ti1 C12 150.93(10)
C13 Ti1 C12 34.07(9)
C1 Ti1 C12 160.37(12)
C3 Ti1 C12 108.38(10)
C21 Ti1 C2 74.89(10)
C23 Ti1 C2 107.27(11)
C14 Ti1 C2 139.17(10)
C5 Ti1 C2 56.87(11)
C13 Ti1 C2 120.83(11)
C1 Ti1 C2 33.87(12)
C3 Ti1 C2 33.68(10)
C12 Ti1 C2 126.56(11)
C21 Ti1 C15 112.83(10)
C23 Ti1 C15 75.00(9)
C14 Ti1 C15 34.19(9)
C5 Ti1 C15 116.62(10)
C13 Ti1 C15 56.60(9)
C1 Ti1 C15 143.16(12)
C3 Ti1 C15 140.27(10)
C12 Ti1 C15 56.37(9)
C2 Ti1 C15 172.14(10)
C21 Ti1 C11 80.38(9)
C23 Ti1 C11 83.32(9)
C14 Ti1 C11 56.74(9)
C5 Ti1 C11 150.29(10)
C13 Ti1 C11 56.50(9)
C1 Ti1 C11 160.12(10)
C3 Ti1 C11 142.17(10)
C12 Ti1 C11 33.93(9)
C2 Ti1 C11 152.84(11)
C15 Ti1 C11 33.84(9)
C21 Ti1 C4 128.47(10)
C23 Ti1 C4 117.06(9)
C14 Ti1 C4 85.94(9)
C5 Ti1 C4 33.94(9)
C13 Ti1 C4 87.91(9)
C1 Ti1 C4 56.30(9)
C3 Ti1 C4 33.84(10)
C12 Ti1 C4 119.36(9)
C2 Ti1 C4 55.93(9)
C15 Ti1 C4 116.25(9)
C11 Ti1 C4 141.52(9)
C2 C1 C5 108.0(2)
C2 C1 C6 124.7(4)
C5 C1 C6 126.9(4)
C2 C1 Ti1 73.47(16)
C5 C1 Ti1 72.53(15)
C6 C1 Ti1 126.1(2)
C3 C2 C1 108.4(3)
C3 C2 C7 123.7(4)
C1 C2 C7 127.0(4)
C3 C2 Ti1 72.83(15)
C1 C2 Ti1 72.65(16)
C7 C2 Ti1 128.5(2)
C2 C3 C4 108.4(3)
C2 C3 C8 125.2(3)
C4 C3 C8 125.3(3)
C2 C3 Ti1 73.49(16)
C4 C3 Ti1 74.41(15)
C8 C3 Ti1 127.7(2)
C3 C4 C5 108.1(2)
C3 C4 C9 125.1(3)
C5 C4 C9 125.0(3)
C3 C4 Ti1 71.75(14)
C5 C4 Ti1 71.47(14)
C9 C4 Ti1 134.50(19)
C4 C5 C1 107.0(3)
C4 C5 C10 127.6(3)
C1 C5 C10 125.2(3)
C4 C5 Ti1 74.59(15)
C1 C5 Ti1 72.83(15)
C10 C5 Ti1 122.6(2)
C1 C6 H6A 109.5
C1 C6 H6B 109.5
H6A C6 H6B 109.5
C1 C6 H6C 109.5
H6A C6 H6C 109.5
H6B C6 H6C 109.5
C2 C7 H7A 109.5
C2 C7 H7B 109.5
H7A C7 H7B 109.5
C2 C7 H7C 109.5
H7A C7 H7C 109.5
H7B C7 H7C 109.5
C3 C8 H8A 109.5
C3 C8 H8B 109.5
H8A C8 H8B 109.5
C3 C8 H8C 109.5
H8A C8 H8C 109.5
H8B C8 H8C 109.5
C4 C9 H9A 109.5
C4 C9 H9B 109.5
H9A C9 H9B 109.5
C4 C9 H9C 109.5
H9A C9 H9C 109.5
H9B C9 H9C 109.5
C5 C10 H10A 109.5
C5 C10 H10B 109.5
H10A C10 H10B 109.5
C5 C10 H10C 109.5
H10A C10 H10C 109.5
H10B C10 H10C 109.5
C12 C11 C15 107.9(2)
C12 C11 C16 127.1(3)
C15 C11 C16 124.6(3)
C12 C11 Ti1 72.32(14)
C15 C11 Ti1 72.92(14)
C16 C11 Ti1 125.71(18)
C13 C12 C11 108.3(2)
C13 C12 C17 126.3(3)
C11 C12 C17 125.0(3)
C13 C12 Ti1 72.68(14)
C11 C12 Ti1 73.76(14)
C17 C12 Ti1 125.2(2)
C12 C13 C14 108.0(2)
C12 C13 C18 123.3(3)
C14 C13 C18 127.2(3)
C12 C13 Ti1 73.26(14)
C14 C13 Ti1 72.41(14)
C18 C13 Ti1 131.22(19)
C15 C14 C13 107.6(2)
C15 C14 C19 124.2(3)
C13 C14 C19 127.2(3)
C15 C14 Ti1 74.11(14)
C13 C14 Ti1 73.14(15)
C19 C14 Ti1 127.36(19)
C11 C15 C14 108.2(2)
C11 C15 C20 126.7(3)
C14 C15 C20 124.4(3)
C11 C15 Ti1 73.25(14)
C14 C15 Ti1 71.70(14)
C20 C15 Ti1 128.51(19)
C11 C16 H16A 109.5
C11 C16 H16B 109.5
H16A C16 H16B 109.5
C11 C16 H16C 109.5
H16A C16 H16C 109.5
H16B C16 H16C 109.5
C12 C17 H17A 109.5
C12 C17 H17B 109.5
H17A C17 H17B 109.5
C12 C17 H17C 109.5
H17A C17 H17C 109.5
H17B C17 H17C 109.5
C13 C18 H18A 109.5
C13 C18 H18B 109.5
H18A C18 H18B 109.5
C13 C18 H18C 109.5
H18A C18 H18C 109.5
H18B C18 H18C 109.5
C14 C19 H19A 109.5
C14 C19 H19B 109.5
H19A C19 H19B 109.5
C14 C19 H19C 109.5
H19A C19 H19C 109.5
H19B C19 H19C 109.5
C15 C20 H20A 109.5
C15 C20 H20B 109.5
H20A C20 H20B 109.5
C15 C20 H20C 109.5
H20A C20 H20C 109.5
H20B C20 H20C 109.5
C22 C21 Cu1 77.14(16)
C22 C21 Ti1 166.1(2)
Cu1 C21 Ti1 90.39(10)
C21 C22 C25 161.2(3)
C21 C22 Cu1 68.64(15)
C25 C22 Cu1 129.52(19)
C24 C23 Cu1 79.34(16)
C24 C23 Ti1 167.7(2)
Cu1 C23 Ti1 89.11(10)
C23 C24 C35 171.6(3)
C23 C24 Cu1 67.62(16)
C35 C24 Cu1 120.40(18)
C26 C25 C29 107.3(3)
C26 C25 C22 128.6(3)
C29 C25 C22 124.1(3)
C26 C25 Fe1 69.55(16)
C29 C25 Fe1 69.35(17)
C22 C25 Fe1 128.64(19)
C27 C26 C25 108.2(3)
C27 C26 Fe1 70.02(19)
C25 C26 Fe1 69.48(16)
C27 C26 H26 125.9
C25 C26 H26 125.9
Fe1 C26 H26 126.2
C28 C27 C26 108.3(3)
C28 C27 Fe1 69.5(2)
C26 C27 Fe1 69.72(18)
C28 C27 H27 125.9
C26 C27 H27 125.9
Fe1 C27 H27 126.4
C27 C28 C29 108.7(3)
C27 C28 Fe1 70.2(2)
C29 C28 Fe1 69.7(2)
C27 C28 H28 125.6
C29 C28 H28 125.6
Fe1 C28 H28 126.1
C28 C29 C25 107.5(3)
C28 C29 Fe1 69.7(2)
C25 C29 Fe1 69.64(17)
C28 C29 H29 126.2
C25 C29 H29 126.2
Fe1 C29 H29 126.0
C34 C30 C31 108.1(4)
C34 C30 Fe1 69.3(3)
C31 C30 Fe1 70.4(2)
C34 C30 H30 126.0
C31 C30 H30 126.0
Fe1 C30 H30 125.9
C30 C31 C32 108.6(4)
C30 C31 Fe1 69.6(2)
C32 C31 Fe1 70.0(2)
C30 C31 H31 125.7
C32 C31 H31 125.7
Fe1 C31 H31 126.3
C33 C32 C31 108.1(4)
C33 C32 Fe1 69.3(2)
C31 C32 Fe1 69.7(2)
C33 C32 H32 125.9
C31 C32 H32 125.9
Fe1 C32 H32 126.6
C32 C33 C34 106.9(5)
C32 C33 Fe1 70.5(2)
C34 C33 Fe1 68.8(2)
C32 C33 H33 126.5
C34 C33 H33 126.5
Fe1 C33 H33 125.7
C30 C34 C33 108.3(4)
C30 C34 Fe1 70.5(2)
C33 C34 Fe1 69.7(3)
C30 C34 H34 125.8
C33 C34 H34 125.8
Fe1 C34 H34 125.6
C39 C35 C36 107.5(3)
C39 C35 C24 125.6(3)
C36 C35 C24 126.9(3)
C39 C35 Fe2 69.42(16)
C36 C35 Fe2 69.86(16)
C24 C35 Fe2 126.40(19)
C37 C36 C35 107.8(3)
C37 C36 Fe2 69.95(19)
C35 C36 Fe2 69.28(17)
C37 C36 H36 126.1
C35 C36 H36 126.1
Fe2 C36 H36 126.2
C38 C37 C36 108.5(3)
C38 C37 Fe2 70.0(2)
C36 C37 Fe2 69.40(17)
C38 C37 H37 125.8
C36 C37 H37 125.8
Fe2 C37 H37 126.4
C37 C38 C39 108.6(3)
C37 C38 Fe2 70.3(2)
C39 C38 Fe2 69.07(17)
C37 C38 H38 125.7
C39 C38 H38 125.7
Fe2 C38 H38 126.5
C35 C39 C38 107.6(3)
C35 C39 Fe2 69.61(17)
C38 C39 Fe2 70.08(18)
C35 C39 H39 126.2
C38 C39 H39 126.2
Fe2 C39 H39 125.7
C41 C40 C44 106.6(4)
C41 C40 Fe2 69.6(2)
C44 C40 Fe2 69.6(2)
C41 C40 H40 126.7
C44 C40 H40 126.7
Fe2 C40 H40 125.6
C40 C41 C42 109.2(4)
C40 C41 Fe2 70.3(2)
C42 C41 Fe2 70.1(2)
C40 C41 H41 125.4
C42 C41 H41 125.4
Fe2 C41 H41 125.8
C43 C42 C41 108.3(4)
C43 C42 Fe2 70.3(2)
C41 C42 Fe2 69.7(2)
C43 C42 H42 125.9
C41 C42 H42 125.9
Fe2 C42 H42 125.7
C42 C43 C44 107.8(4)
C42 C43 Fe2 70.0(2)
C44 C43 Fe2 69.7(2)
C42 C43 H43 126.1
C44 C43 H43 126.1
Fe2 C43 H43 125.8
C43 C44 C40 108.1(4)
C43 C44 Fe2 69.7(2)
C40 C44 Fe2 69.7(2)
C43 C44 H44 126.0
C40 C44 H44 126.0
Fe2 C44 H44 126.2

loop_
_geom_bond_atom_site_label_1
_geom_bond_atom_site_label_2
_geom_bond_distance
Cu1 C21 2.046(2)
Cu1 C23 2.088(2)
Cu1 C22 2.141(2)
Cu1 C24 2.219(3)
Cu1 Br1 2.3031(5)
Cu1 Ti1 2.9310(6)
Fe1 C34 2.020(4)
Fe1 C33 2.031(4)
Fe1 C30 2.034(4)
Fe1 C29 2.040(3)
Fe1 C28 2.040(4)
Fe1 C25 2.044(3)
Fe1 C31 2.044(4)
Fe1 C26 2.045(3)
Fe1 C32 2.047(4)
Fe1 C27 2.049(4)
Fe2 C41 2.028(4)
Fe2 C42 2.033(4)
Fe2 C39 2.034(3)
Fe2 C35 2.036(3)
Fe2 C44 2.036(4)
Fe2 C43 2.037(3)
Fe2 C40 2.037(4)
Fe2 C36 2.044(3)
Fe2 C38 2.047(3)
Fe2 C37 2.051(3)
Ti1 C21 2.085(2)
Ti1 C23 2.089(3)
Ti1 C14 2.390(3)
Ti1 C5 2.399(3)
Ti1 C13 2.400(2)
Ti1 C1 2.402(3)
Ti1 C3 2.404(3)
Ti1 C12 2.407(2)
Ti1 C2 2.413(3)
Ti1 C15 2.421(2)
Ti1 C11 2.426(2)
Ti1 C4 2.439(2)
C1 C2 1.403(5)
C1 C5 1.429(4)
C1 C6 1.502(4)
C2 C3 1.396(4)
C2 C7 1.507(5)
C3 C4 1.410(4)
C3 C8 1.517(4)
C4 C5 1.412(4)
C4 C9 1.504(4)
C5 C10 1.500(5)
C6 H6A 0.9800
C6 H6B 0.9800
C6 H6C 0.9800
C7 H7A 0.9800
C7 H7B 0.9800
C7 H7C 0.9800
C8 H8A 0.9800
C8 H8B 0.9800
C8 H8C 0.9800
C9 H9A 0.9800
C9 H9B 0.9800
C9 H9C 0.9800
C10 H10A 0.9800
C10 H10B 0.9800
C10 H10C 0.9800
C11 C12 1.410(4)
C11 C15 1.411(4)
C11 C16 1.503(4)
C12 C13 1.408(4)
C12 C17 1.507(4)
C13 C14 1.418(4)
C13 C18 1.504(4)
C14 C15 1.415(4)
C14 C19 1.502(4)
C15 C20 1.495(4)
C16 H16A 0.9800
C16 H16B 0.9800
C16 H16C 0.9800
C17 H17A 0.9800
C17 H17B 0.9800
C17 H17C 0.9800
C18 H18A 0.9800
C18 H18B 0.9800
C18 H18C 0.9800
C19 H19A 0.9800
C19 H19B 0.9800
C19 H19C 0.9800
C20 H20A 0.9800
C20 H20B 0.9800
C20 H20C 0.9800
C21 C22 1.235(4)
C22 C25 1.436(4)
C23 C24 1.231(4)
C24 C35 1.434(4)
C25 C26 1.431(4)
C25 C29 1.431(4)
C26 C27 1.409(4)
C26 H26 0.9500
C27 C28 1.408(6)
C27 H27 0.9500
C28 C29 1.416(5)
C28 H28 0.9500
C29 H29 0.9500
C30 C34 1.393(8)
C30 C31 1.396(6)
C30 H30 0.9500
C31 C32 1.410(6)
C31 H31 0.9500
C32 C33 1.402(7)
C32 H32 0.9500
C33 C34 1.433(8)
C33 H33 0.9500
C34 H34 0.9500
C35 C39 1.424(4)
C35 C36 1.424(4)
C36 C37 1.422(5)
C36 H36 0.9500
C37 C38 1.391(6)
C37 H37 0.9500
C38 C39 1.424(5)
C38 H38 0.9500
C39 H39 0.9500
C40 C41 1.391(7)
C40 C44 1.415(6)
C40 H40 0.9500
C41 C42 1.397(6)
C41 H41 0.9500
C42 C43 1.381(6)
C42 H42 0.9500
C43 C44 1.411(6)
C43 H43 0.9500
C44 H44 0.9500
